data_4035055
loop_
_publ_author_name
'Ji, Xiaolei'
'Gao, Bao'
'Zhou, Xibing'
'Liu, Zongjian'
'Huang, Hanmin'

_publ_section_title
;
 Palladium-Catalyzed Regioselective Hydroaminocarbonylation of Alkynes to
 \a,\b-Unsaturated Primary Amides with Ammonium Chloride.
;
_journal_issue 17
_journal_name_full 'The Journal of organic chemistry'
_journal_page_first 10134
_journal_page_last 10141
_journal_paper_doi 10.1021/acs.joc.8b01405
_journal_volume 83
_journal_year 2018
_chemical_formula_sum 'C17 H11 F2 N O'
_chemical_formula_weight 283.27
_space_group_crystal_system monoclinic
_space_group_IT_number 14
_space_group_name_Hall '-P 2yn'
_space_group_name_H-M_alt 'P 1 21/n 1'
_atom_sites_solution_hydrogens mixed
_audit_creation_method SHELXL-2013
_cell_angle_alpha 90
_cell_angle_beta 110.214(3)
_cell_angle_gamma 90
_cell_formula_units_Z 4
_cell_length_a 18.3993(5)
_cell_length_b 3.85880(10)
_cell_length_c 20.1602(6)
_cell_measurement_reflns_used 2246
_cell_measurement_temperature 291(2)
_cell_measurement_theta_max 71.0160
_cell_measurement_theta_min 3.9990
_cell_volume 1343.20(7)
_computing_cell_refinement 'CrysAlisPro (Rigaku OD, 2015)'
_computing_data_collection 'CrysAlisPro (Rigaku OD, 2015)'
_computing_data_reduction 'CrysAlisPro (Rigaku OD, 2015)'
_computing_molecular_graphics 'Ortep-3 (L. J. Farrugia, 2001)'
_computing_publication_material SHELXL-97
_computing_structure_refinement 'SHELXL-97 (Sheldrick, 1997)'
_computing_structure_solution 'SHELXS-97 (Sheldrick, 1997)'
_diffrn_ambient_temperature 291(2)
_diffrn_detector_area_resol_mean 5.2169
_diffrn_measured_fraction_theta_full 0.994
_diffrn_measured_fraction_theta_max 0.965
_diffrn_measurement_device_type 'SuperNova, Dual, Cu at zero, AtlasS2'
_diffrn_measurement_method '\w scans'
_diffrn_radiation_type CuK\a
_diffrn_radiation_wavelength 1.54184
_diffrn_reflns_av_R_equivalents 0.0161
_diffrn_reflns_av_unetI/netI 0.0220
_diffrn_reflns_Laue_measured_fraction_full 0.994
_diffrn_reflns_Laue_measured_fraction_max 0.965
_diffrn_reflns_limit_h_max 22
_diffrn_reflns_limit_h_min -19
_diffrn_reflns_limit_k_max 4
_diffrn_reflns_limit_k_min -2
_diffrn_reflns_limit_l_max 24
_diffrn_reflns_limit_l_min -24
_diffrn_reflns_number 4298
_diffrn_reflns_point_group_measured_fraction_full 0.994
_diffrn_reflns_point_group_measured_fraction_max 0.965
_diffrn_reflns_theta_full 67.684
_diffrn_reflns_theta_max 71.266
_diffrn_reflns_theta_min 4.019
_diffrn_source 'micro-focus sealed X-ray tube'
_exptl_absorpt_coefficient_mu 0.896
_exptl_absorpt_correction_T_max 1.00000
_exptl_absorpt_correction_T_min 0.81259
_exptl_absorpt_correction_type multi-scan
_exptl_absorpt_process_details
;
CrysAlisPro 1.171.38.46 (Rigaku Oxford Diffraction, 2015)
Empirical absorption correction using spherical harmonics,
 implemented in SCALE3 ABSPACK scaling algorithm.
;
_exptl_crystal_density_diffrn 1.401
_exptl_crystal_description block
_exptl_crystal_F_000 584
_exptl_crystal_size_max 0.250
_exptl_crystal_size_mid 0.230
_exptl_crystal_size_min 0.220
_refine_diff_density_max 0.210
_refine_diff_density_min -0.187
_refine_diff_density_rms 0.037
_refine_ls_extinction_coef 0.0025(5)
_refine_ls_extinction_expression Fc^*^=kFc[1+0.001xFc^2^\l^3^/sin(2\q)]^-1/4^
_refine_ls_extinction_method SHELXL
_refine_ls_goodness_of_fit_ref 1.048
_refine_ls_hydrogen_treatment mixed
_refine_ls_matrix_type full
_refine_ls_number_parameters 207
_refine_ls_number_reflns 2530
_refine_ls_number_restraints 3
_refine_ls_restrained_S_all 1.047
_refine_ls_R_factor_all 0.0544
_refine_ls_R_factor_gt 0.0482
_refine_ls_shift/su_max 0.001
_refine_ls_shift/su_mean 0.000
_refine_ls_structure_factor_coef Fsqd
_refine_ls_weighting_details 'w=1/[\s^2^(Fo^2^)+(0.0691P)^2^+0.3471P] where P=(Fo^2^+2Fc^2^)/3'
_refine_ls_weighting_scheme calc
_refine_ls_wR_factor_gt 0.1307
_refine_ls_wR_factor_ref 0.1383
_reflns_Friedel_coverage 0.000
_reflns_number_gt 2203
_reflns_number_total 2530
_reflns_threshold_expression 'I > 2\s(I)'
_cod_data_source_file jo8b01405_si_004.cif
_cod_data_source_block shelxl
_cod_original_sg_symbol_H-M 'P 21/n'
_cod_database_code 4035055
_shelx_space_group_comment
;
The symmetry employed for this shelxl refinement is uniquely defined
by the following loop, which should always be used as a source of
symmetry information in preference to the above space-group names.
They are only intended as comments.
;
_shelx_estimated_absorpt_t_min 0.807
_shelx_estimated_absorpt_t_max 0.827
_shelxl_version_number 2013-4

loop_
_space_group_symop_operation_xyz
'x, y, z'
'-x+1/2, y+1/2, -z+1/2'
'-x, -y, -z'
'x-1/2, -y-1/2, z-1/2'

loop_
_atom_site_label
_atom_site_type_symbol
_atom_site_fract_x
_atom_site_fract_y
_atom_site_fract_z
_atom_site_U_iso_or_equiv
_atom_site_adp_type
_atom_site_occupancy
_atom_site_site_symmetry_order
_atom_site_calc_flag
_atom_site_refinement_flags_posn
_atom_site_refinement_flags_adp
_atom_site_refinement_flags_occupancy
_atom_site_disorder_assembly
_atom_site_disorder_group
O1 O 0.29770(6) 0.2542(4) 0.19327(6) 0.0610(4) Uani 1 1 d . . . . .
F1 F 0.43416(7) -0.1621(5) 0.06103(6) 0.1018(6) Uani 1 1 d . . . . .
N1 N 0.34798(8) 0.5011(4) 0.30026(8) 0.0597(4) Uani 1 1 d . . . . .
H1A H 0.3031 0.5500 0.3020 0.072 Uiso 1 1 calc R U . . .
H1B H 0.3891 0.5566 0.3349 0.072 Uiso 1 1 calc R U . . .
C8 C 0.43535(8) 0.2632(4) 0.24643(8) 0.0405(4) Uani 1 1 d . . . . .
C10 C 0.49732(9) 0.3771(4) 0.30734(8) 0.0431(4) Uani 1 1 d . . . . .
C6 C 0.51203(9) -0.0135(4) 0.17692(8) 0.0441(4) Uani 1 1 d . . . . .
C7 C 0.44270(9) 0.0984(4) 0.19011(8) 0.0436(4) Uani 1 1 d . . . . .
H7 H 0.3963 0.0484 0.1541 0.052 Uiso 1 1 calc R U . . .
C9 C 0.35387(9) 0.3401(4) 0.24420(8) 0.0454(4) Uani 1 1 d . . . . .
C11 C 0.54630(9) 0.4870(4) 0.35912(9) 0.0471(4) Uani 1 1 d . . . . .
C12 C 0.60851(11) 0.6109(5) 0.41889(9) 0.0536(4) Uani 1 1 d . . . . .
C5 C 0.58697(9) -0.0088(5) 0.22623(9) 0.0515(4) Uani 1 1 d . . . . .
H5 H 0.5949 0.0744 0.2715 0.062 Uiso 1 1 calc R U . . .
C1 C 0.50545(10) -0.1441(6) 0.11104(9) 0.0590(5) Uani 1 1 d . . . . .
C4 C 0.64957(10) -0.1238(6) 0.20983(11) 0.0622(5) Uani 1 1 d . . . . .
H4 H 0.6988 -0.1180 0.2440 0.075 Uiso 1 1 calc R U . . .
C3 C 0.63985(12) -0.2472(6) 0.14333(11) 0.0653(5) Uani 1 1 d . . . . .
H3 H 0.6824 -0.3228 0.1324 0.078 Uiso 1 1 calc R U . . .
C2 C 0.56696(13) -0.2580(6) 0.09313(11) 0.0699(6) Uani 1 1 d . . . . .
H2 H 0.5594 -0.3408 0.0479 0.084 Uiso 1 1 calc R U . . .
C13 C 0.68452(12) 0.6006(6) 0.42000(12) 0.0731(6) Uani 1 1 d D . . . .
C17 C 0.59752(18) 0.7451(6) 0.47819(12) 0.0783(7) Uani 1 1 d D . . . .
C16 C 0.6600(2) 0.8574(7) 0.53624(12) 0.1012(11) Uani 1 1 d . . . . .
H16 H 0.6517 0.9444 0.5761 0.121 Uiso 1 1 calc R U . . .
C15 C 0.7337(2) 0.8386(7) 0.53415(15) 0.1071(11) Uani 1 1 d . . . . .
H15 H 0.7755 0.9131 0.5727 0.128 Uiso 1 1 calc R U . . .
C14 C 0.74592(15) 0.7135(7) 0.47674(15) 0.0995(9) Uani 1 1 d . . . . .
H14 H 0.7959 0.7034 0.4754 0.119 Uiso 1 1 calc R U . . .
F2 F 0.69530(11) 0.4703(8) 0.36832(12) 0.0910(10) Uani 0.574(4) 1 d . . P A 2
F2' F 0.5364(3) 0.754(2) 0.4798(3) 0.1101(16) Uani 0.426(4) 1 d . . P A 1
H1 H 0.5466(13) 0.73(4) 0.477(4) 0.132 Uiso 0.574(4) 1 d D U P A 2
H1' H 0.7093(13) 0.531(2) 0.3891(9) 0.132 Uiso 0.426(4) 1 d D U P A 1

loop_
_atom_site_aniso_label
_atom_site_aniso_U_11
_atom_site_aniso_U_22
_atom_site_aniso_U_33
_atom_site_aniso_U_23
_atom_site_aniso_U_13
_atom_site_aniso_U_12
O1 0.0327(6) 0.0923(10) 0.0548(7) 0.0039(7) 0.0111(5) -0.0030(6)
F1 0.0620(8) 0.1803(16) 0.0533(7) -0.0327(9) 0.0076(6) 0.0026(9)
N1 0.0384(7) 0.0844(11) 0.0586(9) -0.0025(8) 0.0196(7) 0.0076(7)
C8 0.0322(7) 0.0454(8) 0.0423(8) 0.0064(6) 0.0111(6) -0.0013(6)
C10 0.0365(7) 0.0494(9) 0.0444(8) 0.0022(7) 0.0152(6) 0.0035(7)
C6 0.0418(8) 0.0468(8) 0.0450(8) 0.0011(7) 0.0170(7) -0.0048(7)
C7 0.0360(7) 0.0509(9) 0.0420(8) 0.0037(7) 0.0108(6) -0.0045(6)
C9 0.0357(8) 0.0542(9) 0.0468(8) 0.0114(7) 0.0150(7) 0.0010(7)
C11 0.0420(8) 0.0513(9) 0.0465(9) 0.0003(7) 0.0133(7) 0.0047(7)
C12 0.0614(11) 0.0474(9) 0.0416(9) -0.0007(7) 0.0047(7) 0.0012(8)
C5 0.0407(8) 0.0612(10) 0.0523(9) -0.0073(8) 0.0156(7) -0.0018(7)
C1 0.0508(10) 0.0774(13) 0.0485(9) -0.0056(9) 0.0166(8) -0.0054(9)
C4 0.0424(9) 0.0716(12) 0.0746(12) -0.0063(10) 0.0227(9) -0.0009(8)
C3 0.0594(11) 0.0679(12) 0.0846(14) -0.0048(10) 0.0453(11) -0.0021(9)
C2 0.0737(13) 0.0856(15) 0.0609(11) -0.0131(10) 0.0367(10) -0.0059(11)
C13 0.0531(11) 0.0756(14) 0.0689(13) -0.0049(11) -0.0066(10) 0.0023(10)
C17 0.118(2) 0.0610(13) 0.0566(12) -0.0046(10) 0.0311(13) -0.0003(14)
C16 0.181(3) 0.0616(14) 0.0446(12) -0.0096(10) 0.0186(16) -0.0060(18)
C15 0.127(3) 0.0755(16) 0.0697(17) -0.0010(13) -0.0285(17) -0.0105(17)
C14 0.0730(15) 0.0937(18) 0.0907(19) -0.0050(15) -0.0242(13) -0.0059(14)
F2 0.0442(11) 0.154(3) 0.0729(15) -0.0247(15) 0.0172(10) 0.0070(12)
F2' 0.115(3) 0.129(3) 0.117(3) -0.034(2) 0.080(3) -0.012(3)

loop_
_atom_type_symbol
_atom_type_description
_atom_type_scat_dispersion_real
_atom_type_scat_dispersion_imag
_atom_type_scat_source
C C 0.0181 0.0091 'International Tables Vol C Tables 4.2.6.8 and 6.1.1.4'
H H 0.0000 0.0000 'International Tables Vol C Tables 4.2.6.8 and 6.1.1.4'
F F 0.0727 0.0534 'International Tables Vol C Tables 4.2.6.8 and 6.1.1.4'
N N 0.0311 0.0180 'International Tables Vol C Tables 4.2.6.8 and 6.1.1.4'
O O 0.0492 0.0322 'International Tables Vol C Tables 4.2.6.8 and 6.1.1.4'

loop_
_geom_angle_atom_site_label_1
_geom_angle_atom_site_label_2
_geom_angle_atom_site_label_3
_geom_angle
C9 N1 H1A 120.0
C9 N1 H1B 120.0
H1A N1 H1B 120.0
C7 C8 C10 125.97(14)
C7 C8 C9 116.99(14)
C10 C8 C9 117.02(14)
C11 C10 C8 176.01(17)
C1 C6 C5 115.19(15)
C1 C6 C7 119.40(14)
C5 C6 C7 125.39(15)
C8 C7 C6 130.02(14)
C8 C7 H7 115.0
C6 C7 H7 115.0
O1 C9 N1 123.19(14)
O1 C9 C8 120.82(15)
N1 C9 C8 115.99(14)
C10 C11 C12 176.14(18)
C17 C12 C13 116.4(2)
C17 C12 C11 122.8(2)
C13 C12 C11 120.81(17)
C4 C5 C6 121.86(17)
C4 C5 H5 119.1
C6 C5 H5 119.1
F1 C1 C2 117.56(17)
F1 C1 C6 118.32(16)
C2 C1 C6 124.12(17)
C3 C4 C5 120.53(18)
C3 C4 H4 119.7
C5 C4 H4 119.7
C2 C3 C4 119.60(17)
C2 C3 H3 120.2
C4 C3 H3 120.2
C3 C2 C1 118.68(18)
C3 C2 H2 120.7
C1 C2 H2 120.7
F2 C13 C14 120.5(3)
F2 C13 C12 116.90(19)
C14 C13 C12 122.5(3)
C14 C13 H1' 101.3(16)
C12 C13 H1' 136.1(16)
F2' C17 C12 118.6(3)
F2' C17 C16 120.1(3)
C12 C17 C16 121.2(3)
C12 C17 H1 114(5)
C16 C17 H1 124(5)
C15 C16 C17 119.6(3)
C15 C16 H16 120.2
C17 C16 H16 120.2
C14 C15 C16 120.4(2)
C14 C15 H15 119.8
C16 C15 H15 119.8
C15 C14 C13 119.9(3)
C15 C14 H14 120.1
C13 C14 H14 120.1

loop_
_geom_bond_atom_site_label_1
_geom_bond_atom_site_label_2
_geom_bond_distance
O1 C9 1.2242(19)
F1 C1 1.352(2)
N1 C9 1.327(2)
N1 H1A 0.8600
N1 H1B 0.8600
C8 C7 1.348(2)
C8 C10 1.426(2)
C8 C9 1.514(2)
C10 C11 1.197(2)
C6 C1 1.386(2)
C6 C5 1.394(2)
C6 C7 1.456(2)
C7 H7 0.9300
C11 C12 1.427(2)
C12 C17 1.380(3)
C12 C13 1.391(3)
C5 C4 1.377(2)
C5 H5 0.9300
C1 C2 1.374(3)
C4 C3 1.375(3)
C4 H4 0.9300
C3 C2 1.374(3)
C3 H3 0.9300
C2 H2 0.9300
C13 F2 1.233(3)
C13 C14 1.372(3)
C13 H1' 0.9300(10)
C17 F2' 1.138(4)
C17 C16 1.396(4)
C17 H1 0.930(2)
C16 C15 1.374(5)
C16 H16 0.9300
C15 C14 1.343(4)
C15 H15 0.9300
C14 H14 0.9300

loop_
_geom_hbond_atom_site_label_D
_geom_hbond_atom_site_label_H
_geom_hbond_atom_site_label_A
_geom_hbond_distance_DH
_geom_hbond_distance_HA
_geom_hbond_distance_DA
_geom_hbond_angle_DHA
_geom_hbond_site_symmetry_A
N1 H1A O1 0.86 2.05 2.8978(18) 170.0 2

loop_
_geom_torsion_atom_site_label_1
_geom_torsion_atom_site_label_2
_geom_torsion_atom_site_label_3
_geom_torsion_atom_site_label_4
_geom_torsion
C10 C8 C7 C6 1.9(3)
C9 C8 C7 C6 -179.26(15)
C1 C6 C7 C8 -172.60(18)
C5 C6 C7 C8 8.9(3)
C7 C8 C9 O1 0.2(2)
C10 C8 C9 O1 179.11(15)
C7 C8 C9 N1 179.74(15)
C10 C8 C9 N1 -1.3(2)
C1 C6 C5 C4 0.5(3)
C7 C6 C5 C4 179.09(17)
C5 C6 C1 F1 178.81(18)
C7 C6 C1 F1 0.1(3)
C5 C6 C1 C2 -1.0(3)
C7 C6 C1 C2 -179.7(2)
C6 C5 C4 C3 0.2(3)
C5 C4 C3 C2 -0.5(3)
C4 C3 C2 C1 0.0(3)
F1 C1 C2 C3 -179.1(2)
C6 C1 C2 C3 0.8(3)
C17 C12 C13 F2 177.6(2)
C11 C12 C13 F2 -2.2(3)
C17 C12 C13 C14 0.6(3)
C11 C12 C13 C14 -179.2(2)
C13 C12 C17 F2' -179.0(5)
C11 C12 C17 F2' 0.8(6)
C13 C12 C17 C16 -1.1(3)
C11 C12 C17 C16 178.7(2)
F2' C17 C16 C15 178.7(6)
C12 C17 C16 C15 0.9(4)
C17 C16 C15 C14 0.0(4)
C16 C15 C14 C13 -0.6(4)
F2 C13 C14 C15 -176.6(3)
C12 C13 C14 C15 0.3(4)
